data_7223443
loop_
_publ_author_name
'Wang, Zhi-Nan'
'Xu, Xue-Ting'
'Lv, Xiao'
'Bai, Feng-Ying'
'Liu, Shu-Qing'
'Xing, Yong-Heng'

_publ_section_title
;
 Synthesis, crystal structure, fluorescence and antimicrobial activity of
 a series of rare-earth complexes based on indolebutyric acid
;
_journal_issue 126
_journal_name_full 'RSC Adv.'
_journal_page_first 104263
_journal_paper_doi 10.1039/C5RA19376A
_journal_volume 5
_journal_year 2015
_chemical_formula_sum 'C122 H116 La2 N16 O21'
_chemical_formula_weight 2420.13
_chemical_name_systematic
; 
 ? 
;
_space_group_IT_number 2
_symmetry_cell_setting triclinic
_symmetry_space_group_name_Hall '-P 1'
_symmetry_space_group_name_H-M 'P -1'
_atom_sites_solution_hydrogens geom
_atom_sites_solution_primary direct
_atom_sites_solution_secondary difmap
_audit_creation_method SHELXL-97
_audit_update_record
;
2015-11-09 deposited with the CCDC.
2015-11-20 downloaded from the CCDC.
;
_cell_angle_alpha 79.44(3)
_cell_angle_beta 71.27(3)
_cell_angle_gamma 64.18(3)
_cell_formula_units_Z 1
_cell_length_a 13.729(3)
_cell_length_b 14.267(3)
_cell_length_c 16.791(3)
_cell_measurement_reflns_used 12640
_cell_measurement_temperature 293(2)
_cell_measurement_theta_max 27.46
_cell_measurement_theta_min 3.09
_cell_volume 2800.1(13)
_computing_cell_refinement 'Bruker XSCANS'
_computing_data_collection 'Bruker XSCANS'
_computing_data_reduction 'Bruker SHELXTL'
_computing_molecular_graphics 'Bruker SHELXTL'
_computing_publication_material 'Bruker SHELXTL'
_computing_structure_refinement 'SHELXL-97 (Sheldrick, 1997)'
_computing_structure_solution 'SHELXS-97 (Sheldrick, 1990)'
_diffrn_ambient_temperature 293(2)
_diffrn_measured_fraction_theta_full 0.996
_diffrn_measured_fraction_theta_max 0.996
_diffrn_measurement_device_type 'Bruker P4'
_diffrn_measurement_method '\w scans'
_diffrn_radiation_monochromator graphite
_diffrn_radiation_source 'fine-focus sealed tube'
_diffrn_radiation_type MoK\a
_diffrn_radiation_wavelength 0.71073
_diffrn_reflns_av_R_equivalents 0.1024
_diffrn_reflns_av_sigmaI/netI 0.1256
_diffrn_reflns_limit_h_max 16
_diffrn_reflns_limit_h_min -16
_diffrn_reflns_limit_k_max 16
_diffrn_reflns_limit_k_min -16
_diffrn_reflns_limit_l_max 19
_diffrn_reflns_limit_l_min -19
_diffrn_reflns_number 22275
_diffrn_reflns_theta_full 25.02
_diffrn_reflns_theta_max 25.02
_diffrn_reflns_theta_min 3.09
_diffrn_standards_decay_% 0
_diffrn_standards_interval_count 0
_diffrn_standards_interval_time 0
_diffrn_standards_number 0
_exptl_absorpt_coefficient_mu 0.831
_exptl_absorpt_correction_T_max 0.8925
_exptl_absorpt_correction_T_min 0.7216
_exptl_absorpt_correction_type multi-scan
_exptl_absorpt_process_details sadabs
_exptl_crystal_colour yellow
_exptl_crystal_density_diffrn 1.435
_exptl_crystal_density_method 'not measured'
_exptl_crystal_description block
_exptl_crystal_F_000 1242
_exptl_crystal_size_max 0.42
_exptl_crystal_size_mid 0.26
_exptl_crystal_size_min 0.14
_refine_diff_density_max 1.224
_refine_diff_density_min -1.396
_refine_diff_density_rms 0.127
_refine_ls_extinction_coef 0.0042(4)
_refine_ls_extinction_expression Fc^*^=kFc[1+0.001xFc^2^\l^3^/sin(2\q)]^-1/4^
_refine_ls_extinction_method SHELXL
_refine_ls_goodness_of_fit_ref 1.051
_refine_ls_hydrogen_treatment mixed
_refine_ls_matrix_type full
_refine_ls_number_parameters 737
_refine_ls_number_reflns 9856
_refine_ls_number_restraints 25
_refine_ls_restrained_S_all 1.050
_refine_ls_R_factor_all 0.1198
_refine_ls_R_factor_gt 0.0726
_refine_ls_shift/su_max 0.000
_refine_ls_shift/su_mean 0.000
_refine_ls_structure_factor_coef Fsqd
_refine_ls_weighting_details 'calc w=1/[\s^2^(Fo^2^)+(0.0000P)^2^+13.3259P] where P=(Fo^2^+2Fc^2^)/3'
_refine_ls_weighting_scheme calc
_refine_ls_wR_factor_gt 0.1265
_refine_ls_wR_factor_ref 0.1525
_reflns_number_gt 6605
_reflns_number_total 9856
_reflns_threshold_expression >2sigma(I)
_cod_data_source_file c5ra19376a2.cif
_cod_data_source_block x
_cod_depositor_comments
;
The following automatic conversions were performed:

'_symmetry_cell_setting' value 'Triclinic' changed to 'triclinic'
according to
/usr/data/users/saulius/crontab/automatic-downloads/rss-feeds/RSC/lib/dictionaries/cif_core.dic
dictionary named 'cif_core.dic' version 2.4.2 from 2011-04-26.

Automatic conversion script
Id: cif_fix_values 4268 2015-11-12 08:31:59Z antanas 
;
_cod_original_cell_volume 2800.1(10)
_cod_original_sg_symbol_H-M P-1
_cod_database_code 7223443

loop_
_symmetry_equiv_pos_as_xyz
'x, y, z'
'-x, -y, -z'

loop_
_atom_site_label
_atom_site_type_symbol
_atom_site_fract_x
_atom_site_fract_y
_atom_site_fract_z
_atom_site_U_iso_or_equiv
_atom_site_adp_type
_atom_site_occupancy
_atom_site_symmetry_multiplicity
_atom_site_calc_flag
_atom_site_refinement_flags
_atom_site_disorder_assembly
_atom_site_disorder_group
La1 La 0.15471(3) 0.49775(3) 0.43744(3) 0.03321(16) Uani 1 1 d . . .
O1 O 0.2374(4) 0.3942(4) 0.3031(3) 0.0473(13) Uani 1 1 d . . .
O2 O 0.2247(4) 0.5552(4) 0.2809(3) 0.0482(14) Uani 1 1 d . . .
O3 O 0.1786(5) 0.4862(5) 0.5846(3) 0.0706(19) Uani 1 1 d . . .
O4 O 0.0091(4) 0.5078(4) 0.5889(3) 0.0407(12) Uani 1 1 d . . .
O5 O 0.1590(4) 0.3255(4) 0.4890(3) 0.0476(14) Uani 1 1 d . . .
O6 O -0.0099(4) 0.3205(4) 0.5483(3) 0.0450(13) Uani 1 1 d . . .
O7 O 0.7013(8) 0.8764(7) -0.1225(7) 0.134(4) Uani 1 1 d . . .
O8 O 0.7913(8) 0.7165(7) -0.0902(6) 0.127(3) Uani 1 1 d . . .
O9 O 0.7579(3) 0.8326(3) -0.0113(2) 0.138(4) Uani 1 1 d . . .
N1 N 0.3798(3) 0.3889(3) 0.4090(2) 0.0391(15) Uani 1 1 d R . .
N2 N 0.2862(3) 0.5987(3) 0.4315(2) 0.0388(15) Uani 1 1 d R . .
N3 N 0.6613(3) 0.0681(3) -0.0123(2) 0.068(2) Uani 1 1 d R . .
H3A H 0.6796 0.0033 -0.0176 0.082 Uiso 1 1 calc R . .
N4 N 0.2993(9) 0.0427(8) 0.8321(6) 0.088(3) Uani 1 1 d . . .
H4A H 0.3093 -0.0003 0.8749 0.106 Uiso 1 1 calc R . .
N5 N -0.0056(6) -0.1754(6) 0.6804(5) 0.068(2) Uani 1 1 d . . .
H5A H -0.0477 -0.2071 0.6837 0.081 Uiso 1 1 calc R . .
N6 N 0.4932(6) 0.5486(5) 0.1864(4) 0.0501(17) Uani 1 1 d . . .
N7 N 0.2917(5) 0.7141(5) 0.2320(4) 0.0471(17) Uani 1 1 d . . .
H7A H 0.2961 0.6520 0.2329 0.057 Uiso 1 1 calc R . .
N8 N 0.7491(8) 0.8090(9) -0.0740(7) 0.087(3) Uani 1 1 d . . .
C1 C 0.4254(7) 0.2890(6) 0.3980(6) 0.059(2) Uani 1 1 d . . .
H1 H 0.3780 0.2557 0.4049 0.071 Uiso 1 1 calc R . .
C2 C 0.5418(8) 0.2290(8) 0.3765(6) 0.072(3) Uani 1 1 d . . .
H2 H 0.5700 0.1580 0.3690 0.087 Uiso 1 1 calc R . .
C3 C 0.6127(7) 0.2759(7) 0.3666(6) 0.067(3) Uani 1 1 d . . .
H3B H 0.6900 0.2372 0.3520 0.080 Uiso 1 1 calc R . .
C4 C 0.5688(6) 0.3823(7) 0.3784(5) 0.053(2) Uani 1 1 d . . .
C5 C 0.6358(7) 0.4388(9) 0.3710(5) 0.066(3) Uani 1 1 d . . .
H5B H 0.7135 0.4029 0.3589 0.080 Uiso 1 1 calc R . .
C6 C 0.5911(7) 0.5405(8) 0.3806(5) 0.060(3) Uani 1 1 d . . .
H6B H 0.6379 0.5746 0.3735 0.072 Uiso 1 1 calc R . .
C7 C 0.4720(6) 0.5988(7) 0.4017(5) 0.046(2) Uani 1 1 d . . .
C8 C 0.4202(8) 0.7061(8) 0.4123(5) 0.063(3) Uani 1 1 d . . .
H8A H 0.4638 0.7436 0.4045 0.076 Uiso 1 1 calc R . .
C9 C 0.3064(8) 0.7556(7) 0.4338(6) 0.067(3) Uani 1 1 d . . .
H9A H 0.2721 0.8267 0.4426 0.081 Uiso 1 1 calc R . .
C10 C 0.2411(7) 0.7004(6) 0.4429(5) 0.055(2) Uani 1 1 d . . .
H10A H 0.1632 0.7358 0.4575 0.066 Uiso 1 1 calc R . .
C11 C 0.4016(6) 0.5477(6) 0.4098(4) 0.0386(18) Uani 1 1 d . . .
C12 C 0.4504(6) 0.4379(6) 0.3984(5) 0.0388(18) Uani 1 1 d . . .
C13 C 0.2531(6) 0.4668(6) 0.2530(5) 0.0413(18) Uani 1 1 d . . .
C14 C 0.3058(7) 0.4506(6) 0.1604(5) 0.054(2) Uani 1 1 d . . .
H14A H 0.3320 0.5053 0.1354 0.064 Uiso 1 1 calc R . .
H14B H 0.2482 0.4583 0.1351 0.064 Uiso 1 1 calc R . .
C15 C 0.4038(7) 0.3454(6) 0.1383(5) 0.051(2) Uani 1 1 d . . .
H15A H 0.4614 0.3365 0.1641 0.062 Uiso 1 1 calc R . .
H15B H 0.3778 0.2903 0.1614 0.062 Uiso 1 1 calc R . .
C16 C 0.4548(8) 0.3352(7) 0.0441(5) 0.068(3) Uani 1 1 d . . .
H16A H 0.3970 0.3427 0.0192 0.081 Uiso 1 1 calc R . .
H16B H 0.4774 0.3925 0.0213 0.081 Uiso 1 1 calc R . .
C17 C 0.5535(7) 0.2359(7) 0.0174(5) 0.055(2) Uani 1 1 d . . .
C18 C 0.5529(7) 0.1424(8) 0.0164(5) 0.065(3) Uani 1 1 d . . .
H18A H 0.4884 0.1292 0.0327 0.077 Uiso 1 1 calc R . .
C19 C 0.7346(8) 0.1164(8) -0.0309(5) 0.062(2) Uani 1 1 d . . .
C20 C 0.8503(9) 0.0753(9) -0.0643(6) 0.083(3) Uani 1 1 d . . .
H20A H 0.8911 0.0049 -0.0748 0.100 Uiso 1 1 calc R . .
C21 C 0.9022(11) 0.1427(12) -0.0813(7) 0.100(4) Uani 1 1 d . . .
H21A H 0.9795 0.1184 -0.1054 0.120 Uiso 1 1 calc R . .
C22 C 0.8412(11) 0.2455(12) -0.0629(8) 0.096(4) Uani 1 1 d . . .
H22A H 0.8791 0.2887 -0.0726 0.116 Uiso 1 1 calc R . .
C23 C 0.7252(10) 0.2879(8) -0.0306(6) 0.071(3) Uani 1 1 d . . .
H23A H 0.6856 0.3586 -0.0208 0.086 Uiso 1 1 calc R . .
C24 C 0.6685(8) 0.2206(7) -0.0128(5) 0.057(2) Uani 1 1 d . . .
C25 C 0.0825(7) 0.4923(7) 0.6264(5) 0.051(2) Uani 1 1 d . . .
C26 C 0.0541(7) 0.4775(8) 0.7209(5) 0.070(3) Uani 1 1 d . . .
H26A H -0.0217 0.4805 0.7423 0.084 Uiso 1 1 calc R . .
H26B H 0.0559 0.5341 0.7439 0.084 Uiso 1 1 calc R . .
C27 C 0.1355(8) 0.3736(8) 0.7509(6) 0.074(3) Uani 1 1 d . . .
H27A H 0.2116 0.3690 0.7260 0.089 Uiso 1 1 calc R . .
H27B H 0.1201 0.3731 0.8115 0.089 Uiso 1 1 calc R . .
C28 C 0.1292(9) 0.2795(9) 0.7298(7) 0.090(4) Uani 1 1 d . . .
H28A H 0.1385 0.2825 0.6698 0.108 Uiso 1 1 calc R . .
H28B H 0.0551 0.2806 0.7587 0.108 Uiso 1 1 calc R . .
C29 C 0.2169(9) 0.1784(8) 0.7539(6) 0.069(3) Uani 1 1 d . . .
C30 C 0.2038(10) 0.1293(11) 0.8317(7) 0.097(4) Uani 1 1 d . . .
H30A H 0.1399 0.1514 0.8770 0.117 Uiso 1 1 calc R . .
C31 C 0.3777(10) 0.0325(9) 0.7560(7) 0.073(3) Uani 1 1 d . . .
C32 C 0.4873(12) -0.0394(9) 0.7278(9) 0.094(4) Uani 1 1 d . . .
H32A H 0.5209 -0.0954 0.7621 0.113 Uiso 1 1 calc R . .
C33 C 0.5438(13) -0.0231(12) 0.6456(12) 0.120(5) Uani 1 1 d . . .
H33A H 0.6172 -0.0704 0.6241 0.144 Uiso 1 1 calc R . .
C34 C 0.4961(14) 0.0600(14) 0.5946(9) 0.117(5) Uani 1 1 d . . .
H34A H 0.5378 0.0678 0.5399 0.140 Uiso 1 1 calc R . .
C35 C 0.3887(12) 0.1310(10) 0.6227(7) 0.088(3) Uani 1 1 d . . .
H35A H 0.3571 0.1870 0.5875 0.105 Uiso 1 1 calc R . .
C36 C 0.3266(9) 0.1189(8) 0.7046(6) 0.065(3) Uani 1 1 d . . .
C37 C 0.0958(6) 0.2773(5) 0.5190(4) 0.0369(17) Uani 1 1 d . . .
C38 C 0.1526(6) 0.1604(6) 0.5176(5) 0.049(2) Uani 1 1 d . . .
H38A H 0.2269 0.1385 0.5249 0.058 Uiso 1 1 calc R . .
H38B H 0.1628 0.1407 0.4622 0.058 Uiso 1 1 calc R . .
C39 C 0.0935(7) 0.1006(6) 0.5822(5) 0.049(2) Uani 1 1 d . . .
H39A H 0.0162 0.1269 0.5800 0.058 Uiso 1 1 calc R . .
H39B H 0.0925 0.1111 0.6379 0.058 Uiso 1 1 calc R . .
C40 C 0.1515(7) -0.0151(6) 0.5667(6) 0.064(3) Uani 1 1 d . . .
H40A H 0.1538 -0.0244 0.5103 0.076 Uiso 1 1 calc R . .
H40B H 0.2286 -0.0405 0.5692 0.076 Uiso 1 1 calc R . .
C41 C 0.0966(7) -0.0803(6) 0.6277(6) 0.051(2) Uani 1 1 d . . .
C42 C 0.0318(8) -0.1207(7) 0.6113(6) 0.063(3) Uani 1 1 d . . .
H42A H 0.0156 -0.1121 0.5601 0.076 Uiso 1 1 calc R . .
C43 C 0.0352(7) -0.1715(6) 0.7438(6) 0.057(2) Uani 1 1 d . . .
C44 C 0.0211(9) -0.2160(7) 0.8253(7) 0.074(3) Uani 1 1 d . . .
H44A H -0.0218 -0.2554 0.8447 0.089 Uiso 1 1 calc R . .
C45 C 0.0724(9) -0.1999(8) 0.8753(7) 0.084(3) Uani 1 1 d . . .
H45A H 0.0651 -0.2295 0.9299 0.101 Uiso 1 1 calc R . .
C46 C 0.1358(9) -0.1397(8) 0.8465(7) 0.080(3) Uani 1 1 d . . .
H46A H 0.1695 -0.1301 0.8825 0.096 Uiso 1 1 calc R . .
C47 C 0.1496(7) -0.0945(7) 0.7664(6) 0.065(3) Uani 1 1 d . . .
H47A H 0.1913 -0.0541 0.7480 0.078 Uiso 1 1 calc R . .
C48 C 0.0986(6) -0.1111(6) 0.7131(5) 0.047(2) Uani 1 1 d . . .
C49 C 0.5933(8) 0.4691(7) 0.1656(6) 0.068(3) Uani 1 1 d . . .
H49A H 0.5957 0.4023 0.1693 0.081 Uiso 1 1 calc R . .
C50 C 0.6958(8) 0.4813(10) 0.1384(7) 0.083(3) Uani 1 1 d . . .
H50A H 0.7637 0.4241 0.1221 0.099 Uiso 1 1 calc R . .
C51 C 0.6944(8) 0.5766(10) 0.1361(6) 0.080(3) Uani 1 1 d . . .
H51A H 0.7615 0.5853 0.1193 0.096 Uiso 1 1 calc R . .
C52 C 0.5927(7) 0.6618(8) 0.1587(5) 0.055(2) Uani 1 1 d . . .
C53 C 0.5812(10) 0.7657(10) 0.1588(6) 0.077(3) Uani 1 1 d . . .
H53A H 0.6463 0.7780 0.1429 0.092 Uiso 1 1 calc R . .
C54 C 0.4817(10) 0.8473(8) 0.1806(6) 0.072(3) Uani 1 1 d . . .
H54A H 0.4784 0.9140 0.1794 0.087 Uiso 1 1 calc R . .
C55 C 0.3814(8) 0.8297(7) 0.2055(5) 0.056(2) Uani 1 1 d . . .
C56 C 0.2751(9) 0.9123(7) 0.2299(6) 0.074(3) Uani 1 1 d . . .
H56A H 0.2690 0.9800 0.2290 0.089 Uiso 1 1 calc R . .
C57 C 0.1800(8) 0.8919(7) 0.2551(6) 0.070(3) Uani 1 1 d . . .
H57A H 0.1091 0.9453 0.2719 0.084 Uiso 1 1 calc R . .
C58 C 0.1918(7) 0.7923(7) 0.2548(5) 0.062(3) Uani 1 1 d . . .
H58A H 0.1277 0.7785 0.2711 0.075 Uiso 1 1 calc R . .
C59 C 0.3874(7) 0.7312(6) 0.2074(5) 0.046(2) Uani 1 1 d . . .
C60 C 0.4946(7) 0.6421(7) 0.1837(4) 0.045(2) Uani 1 1 d . . .
O1W O 0.8061(8) 0.7764(7) -0.2882(5) 0.101(3) Uani 1 1 d D . .
H1A H 0.798(11) 0.730(7) -0.304(5) 0.152 Uiso 1 1 d D . .
H1B H 0.799(5) 0.774(9) -0.2374(7) 0.152 Uiso 1 1 d D . .
O10 O 1.062(2) 0.3685(16) -0.0299(14) 0.182(9) Uani 0.50 1 d PDU A -1
H10B H 1.0858 0.3626 0.0106 0.274 Uiso 0.50 1 calc PR A -1
C61 C 0.970(3) 0.463(2) -0.028(3) 0.19(2) Uani 0.50 1 d PDU A -1
H61A H 0.9066 0.4623 0.0188 0.234 Uiso 0.50 1 calc PR A -1
H61B H 0.9472 0.4755 -0.0800 0.234 Uiso 0.50 1 calc PR A -1
C62 C 1.005(4) 0.5480(16) -0.020(2) 0.149(15) Uani 0.50 1 d PDU A -1
H62A H 0.9434 0.6149 -0.0205 0.224 Uiso 0.50 1 calc PR A -1
H62B H 1.0684 0.5465 -0.0663 0.224 Uiso 0.50 1 calc PR A -1
H62C H 1.0244 0.5360 0.0320 0.224 Uiso 0.50 1 calc PR A -1

loop_
_atom_site_aniso_label
_atom_site_aniso_U_11
_atom_site_aniso_U_22
_atom_site_aniso_U_33
_atom_site_aniso_U_23
_atom_site_aniso_U_13
_atom_site_aniso_U_12
La1 0.0229(2) 0.0369(3) 0.0406(3) -0.00763(18) -0.00305(17) -0.01451(18)
O1 0.054(3) 0.050(3) 0.039(3) -0.009(3) -0.001(3) -0.028(3)
O2 0.051(3) 0.043(3) 0.044(3) -0.015(3) 0.008(3) -0.022(3)
O3 0.047(4) 0.130(6) 0.048(3) -0.008(4) -0.012(3) -0.047(4)
O4 0.030(3) 0.055(3) 0.039(3) -0.006(3) -0.010(2) -0.017(2)
O5 0.037(3) 0.044(3) 0.057(3) -0.002(3) -0.003(3) -0.020(3)
O6 0.025(3) 0.036(3) 0.063(4) -0.007(3) -0.002(3) -0.009(2)
O7 0.114(8) 0.100(7) 0.156(9) 0.028(7) -0.021(7) -0.038(6)
O8 0.127(8) 0.075(6) 0.188(10) -0.033(6) -0.044(7) -0.038(6)
O9 0.172(10) 0.168(10) 0.080(6) -0.041(6) 0.012(6) -0.095(8)
N1 0.030(3) 0.037(4) 0.047(4) -0.007(3) -0.010(3) -0.009(3)
N2 0.030(3) 0.043(4) 0.045(4) -0.012(3) -0.007(3) -0.014(3)
N3 0.069(6) 0.058(5) 0.059(5) -0.015(4) -0.004(4) -0.013(4)
N4 0.103(8) 0.104(7) 0.079(7) 0.028(6) -0.037(6) -0.065(7)
N5 0.064(5) 0.062(5) 0.093(6) 0.001(5) -0.020(5) -0.042(4)
N6 0.048(4) 0.047(4) 0.055(4) -0.009(3) -0.009(3) -0.019(4)
N7 0.054(4) 0.038(4) 0.048(4) -0.005(3) -0.004(3) -0.022(3)
N8 0.082(7) 0.087(8) 0.094(8) -0.008(7) 0.003(6) -0.052(6)
C1 0.044(5) 0.044(5) 0.080(7) -0.012(5) -0.014(5) -0.007(4)
C2 0.050(6) 0.062(6) 0.084(7) -0.017(5) -0.018(5) 0.001(5)
C3 0.025(5) 0.061(6) 0.085(7) -0.019(5) -0.004(5) 0.008(4)
C4 0.022(4) 0.087(7) 0.049(5) -0.007(5) -0.011(4) -0.019(4)
C5 0.033(5) 0.106(8) 0.059(6) -0.002(6) -0.009(4) -0.030(6)
C6 0.046(6) 0.096(8) 0.063(6) 0.007(6) -0.017(5) -0.052(6)
C7 0.040(5) 0.067(6) 0.045(5) -0.002(4) -0.012(4) -0.033(4)
C8 0.069(7) 0.084(7) 0.064(6) -0.008(5) -0.016(5) -0.053(6)
C9 0.076(7) 0.061(6) 0.077(7) -0.021(5) -0.010(6) -0.041(6)
C10 0.050(5) 0.045(5) 0.077(6) -0.018(5) -0.013(5) -0.022(4)
C11 0.029(4) 0.050(5) 0.042(4) 0.002(4) -0.011(3) -0.022(4)
C12 0.026(4) 0.044(4) 0.043(4) -0.002(4) -0.010(3) -0.011(3)
C13 0.034(4) 0.051(5) 0.044(5) -0.011(4) -0.007(4) -0.021(4)
C14 0.055(5) 0.051(5) 0.044(5) -0.003(4) -0.007(4) -0.016(4)
C15 0.048(5) 0.059(5) 0.044(5) -0.011(4) -0.006(4) -0.019(4)
C16 0.063(6) 0.068(6) 0.046(5) -0.011(5) -0.006(5) -0.007(5)
C17 0.051(6) 0.062(6) 0.039(5) -0.002(4) 0.000(4) -0.019(5)
C18 0.044(6) 0.078(7) 0.058(6) -0.001(5) 0.002(4) -0.024(5)
C19 0.058(6) 0.073(7) 0.047(5) -0.012(5) 0.000(5) -0.027(5)
C20 0.064(7) 0.088(8) 0.070(7) -0.021(6) -0.008(6) -0.007(6)
C21 0.076(9) 0.142(13) 0.085(9) -0.018(9) -0.012(7) -0.050(9)
C22 0.079(9) 0.129(12) 0.104(10) -0.012(9) -0.022(8) -0.063(9)
C23 0.097(8) 0.082(7) 0.051(6) 0.004(5) -0.028(6) -0.048(7)
C24 0.064(6) 0.065(6) 0.034(5) -0.005(4) -0.009(4) -0.023(5)
C25 0.040(5) 0.072(6) 0.043(5) -0.010(4) -0.016(4) -0.019(4)
C26 0.046(5) 0.116(9) 0.048(5) -0.016(6) -0.012(4) -0.028(6)
C27 0.073(7) 0.111(9) 0.056(6) 0.009(6) -0.029(5) -0.051(7)
C28 0.080(8) 0.127(10) 0.087(8) 0.008(7) -0.041(7) -0.055(8)
C29 0.081(8) 0.086(7) 0.058(6) 0.001(6) -0.032(6) -0.043(6)
C30 0.076(8) 0.162(13) 0.065(7) 0.016(8) -0.023(6) -0.064(9)
C31 0.082(8) 0.087(8) 0.076(7) 0.003(6) -0.028(7) -0.056(7)
C32 0.099(10) 0.073(8) 0.122(11) -0.014(8) -0.051(9) -0.027(8)
C33 0.117(12) 0.105(12) 0.151(15) -0.059(11) -0.008(12) -0.057(10)
C34 0.129(14) 0.135(13) 0.102(11) -0.039(10) 0.004(10) -0.078(12)
C35 0.119(11) 0.096(9) 0.071(8) -0.009(7) -0.018(7) -0.067(8)
C36 0.073(7) 0.077(7) 0.060(6) 0.004(5) -0.019(6) -0.045(6)
C37 0.036(4) 0.033(4) 0.038(4) 0.003(3) -0.011(4) -0.012(3)
C38 0.038(5) 0.043(5) 0.058(5) -0.008(4) -0.005(4) -0.014(4)
C39 0.050(5) 0.041(5) 0.044(5) -0.004(4) -0.003(4) -0.015(4)
C40 0.058(6) 0.036(5) 0.081(7) 0.000(5) -0.009(5) -0.013(4)
C41 0.042(5) 0.033(4) 0.067(6) -0.013(4) -0.003(4) -0.008(4)
C42 0.069(7) 0.049(5) 0.068(6) -0.003(5) -0.016(5) -0.022(5)
C43 0.051(6) 0.039(5) 0.067(6) -0.003(5) -0.009(5) -0.012(4)
C44 0.072(7) 0.051(6) 0.082(8) 0.007(6) -0.010(6) -0.022(5)
C45 0.078(8) 0.075(8) 0.079(8) 0.012(6) -0.021(6) -0.020(6)
C46 0.085(8) 0.081(8) 0.072(7) -0.008(6) -0.038(6) -0.019(6)
C47 0.047(6) 0.055(6) 0.090(7) -0.010(5) -0.017(5) -0.017(5)
C48 0.033(4) 0.034(4) 0.064(6) -0.007(4) -0.013(4) -0.003(4)
C49 0.056(6) 0.055(6) 0.080(7) -0.024(5) -0.016(5) -0.006(5)
C50 0.044(6) 0.095(9) 0.093(8) -0.033(7) -0.017(6) -0.003(6)
C51 0.051(7) 0.126(10) 0.073(7) -0.023(7) -0.013(5) -0.040(7)
C52 0.052(6) 0.081(7) 0.036(5) -0.004(5) -0.002(4) -0.037(5)
C53 0.084(8) 0.119(10) 0.064(7) 0.008(7) -0.022(6) -0.077(8)
C54 0.097(9) 0.068(7) 0.073(7) -0.006(6) -0.023(6) -0.051(7)
C55 0.071(7) 0.055(6) 0.050(5) 0.000(4) -0.012(5) -0.037(5)
C56 0.104(9) 0.044(5) 0.072(7) -0.002(5) -0.014(6) -0.035(6)
C57 0.067(7) 0.047(6) 0.079(7) -0.003(5) -0.003(5) -0.020(5)
C58 0.046(5) 0.054(6) 0.067(6) -0.014(5) 0.008(5) -0.013(5)
C59 0.054(5) 0.051(5) 0.039(4) -0.002(4) -0.009(4) -0.028(4)
C60 0.045(5) 0.064(6) 0.031(4) -0.011(4) -0.003(4) -0.027(4)
O1W 0.129(7) 0.108(6) 0.109(6) -0.008(5) -0.022(5) -0.092(6)
O10 0.164(19) 0.17(2) 0.136(17) -0.005(15) -0.012(15) -0.018(15)
C61 0.15(3) 0.18(3) 0.14(3) -0.03(3) 0.04(2) -0.02(2)
C62 0.11(2) 0.11(2) 0.14(3) -0.04(2) 0.040(19) -0.014(19)

loop_
_atom_type_symbol
_atom_type_description
_atom_type_scat_dispersion_real
_atom_type_scat_dispersion_imag
_atom_type_scat_source
C C 0.0033 0.0016 'International Tables Vol C Tables 4.2.6.8 and 6.1.1.4'
H H 0.0000 0.0000 'International Tables Vol C Tables 4.2.6.8 and 6.1.1.4'
N N 0.0061 0.0033 'International Tables Vol C Tables 4.2.6.8 and 6.1.1.4'
O O 0.0106 0.0060 'International Tables Vol C Tables 4.2.6.8 and 6.1.1.4'
La La -0.2871 2.4523 'International Tables Vol C Tables 4.2.6.8 and 6.1.1.4'

loop_
_geom_angle_atom_site_label_1
_geom_angle_atom_site_label_2
_geom_angle_atom_site_label_3
_geom_angle
_geom_angle_site_symmetry_1
_geom_angle_site_symmetry_3
O5 La1 O4 74.14(17) . 2_566
O5 La1 O6 135.82(16) . 2_566
O4 La1 O6 74.98(17) 2_566 2_566
O5 La1 O3 78.8(2) . .
O4 La1 O3 123.91(17) 2_566 .
O6 La1 O3 93.3(2) 2_566 .
O5 La1 O1 75.77(17) . .
O4 La1 O1 75.53(16) 2_566 .
O6 La1 O1 124.93(17) 2_566 .
O3 La1 O1 141.62(19) . .
O5 La1 O2 125.85(17) . .
O4 La1 O2 91.49(16) 2_566 .
O6 La1 O2 85.56(16) 2_566 .
O3 La1 O2 143.05(18) . .
O1 La1 O2 50.09(16) . .
O5 La1 O4 69.75(16) . .
O4 La1 O4 75.11(17) 2_566 .
O6 La1 O4 72.31(16) 2_566 .
O3 La1 O4 49.46(16) . .
O1 La1 O4 139.47(16) . .
O2 La1 O4 156.36(15) . .
O5 La1 N1 80.77(14) . .
O4 La1 N1 140.70(14) 2_566 .
O6 La1 N1 140.71(14) 2_566 .
O3 La1 N1 78.72(16) . .
O1 La1 N1 69.22(14) . .
O2 La1 N1 79.15(14) . .
O4 La1 N1 123.43(12) . .
O5 La1 N2 134.38(14) . .
O4 La1 N2 151.47(13) 2_566 .
O6 La1 N2 80.39(14) 2_566 .
O3 La1 N2 71.12(16) . .
O1 La1 N2 108.32(14) . .
O2 La1 N2 72.28(14) . .
O4 La1 N2 110.87(13) . .
N1 La1 N2 60.54(8) . .
O5 La1 La1 66.90(12) . 2_566
O4 La1 La1 39.29(11) 2_566 2_566
O6 La1 La1 69.14(11) 2_566 2_566
O3 La1 La1 84.94(13) . 2_566
O1 La1 La1 110.29(12) . 2_566
O2 La1 La1 128.03(12) . 2_566
O4 La1 La1 35.81(10) . 2_566
N1 La1 La1 146.06(8) . 2_566
N2 La1 La1 139.95(8) . 2_566
C13 O1 La1 95.6(5) . .
C13 O2 La1 94.3(4) . .
C25 O3 La1 97.9(5) . .
C25 O4 La1 159.2(5) . 2_566
C25 O4 La1 92.4(5) . .
La1 O4 La1 104.89(17) 2_566 .
C37 O5 La1 142.0(5) . .
C37 O6 La1 136.1(5) . 2_566
C1 N1 C12 117.8(6) . .
C1 N1 La1 120.5(4) . .
C12 N1 La1 121.4(4) . .
C10 N2 C11 118.1(5) . .
C10 N2 La1 120.9(4) . .
C11 N2 La1 120.9(4) . .
C19 N3 C18 108.1(6) . .
C30 N4 C31 111.4(10) . .
C42 N5 C43 108.5(8) . .
C49 N6 C60 116.0(8) . .
C58 N7 C59 120.7(7) . .
O9 N8 O8 119.2(11) . .
O9 N8 O7 121.2(11) . .
O8 N8 O7 119.6(12) . .
N1 C1 C2 123.8(9) . .
C3 C2 C1 119.1(9) . .
C2 C3 C4 119.7(8) . .
C3 C4 C12 117.7(8) . .
C3 C4 C5 124.1(8) . .
C12 C4 C5 118.2(9) . .
C6 C5 C4 122.3(8) . .
C5 C6 C7 121.0(8) . .
C8 C7 C11 117.1(7) . .
C8 C7 C6 123.5(8) . .
C11 C7 C6 119.3(8) . .
C9 C8 C7 120.1(8) . .
C8 C9 C10 120.1(9) . .
N2 C10 C9 122.2(8) . .
N2 C11 C7 122.3(7) . .
N2 C11 C12 118.2(6) . .
C7 C11 C12 119.5(7) . .
N1 C12 C4 121.8(7) . .
N1 C12 C11 118.5(6) . .
C4 C12 C11 119.6(7) . .
O1 C13 O2 120.0(7) . .
O1 C13 C14 120.7(7) . .
O2 C13 C14 119.4(7) . .
C13 C14 C15 115.2(7) . .
C16 C15 C14 112.5(7) . .
C17 C16 C15 115.7(7) . .
C18 C17 C24 105.6(8) . .
C18 C17 C16 127.4(9) . .
C24 C17 C16 127.0(9) . .
C17 C18 N3 110.9(8) . .
N3 C19 C20 129.3(10) . .
N3 C19 C24 106.2(8) . .
C20 C19 C24 124.4(10) . .
C21 C20 C19 117.2(11) . .
C22 C21 C20 120.6(12) . .
C21 C22 C23 122.7(12) . .
C22 C23 C24 118.3(10) . .
C19 C24 C23 116.8(9) . .
C19 C24 C17 109.2(9) . .
C23 C24 C17 134.0(9) . .
O3 C25 O4 120.0(7) . .
O3 C25 C26 120.4(7) . .
O4 C25 C26 119.5(7) . .
C25 C26 C27 112.5(8) . .
C28 C27 C26 114.5(8) . .
C27 C28 C29 113.1(8) . .
C30 C29 C36 107.1(10) . .
C30 C29 C28 124.1(11) . .
C36 C29 C28 128.8(9) . .
N4 C30 C29 108.6(11) . .
N4 C31 C32 132.2(12) . .
N4 C31 C36 105.5(10) . .
C32 C31 C36 122.3(11) . .
C33 C32 C31 116.1(13) . .
C34 C33 C32 122.7(15) . .
C35 C34 C33 121.1(15) . .
C34 C35 C36 119.3(12) . .
C35 C36 C31 118.6(11) . .
C35 C36 C29 133.9(10) . .
C31 C36 C29 107.5(9) . .
O5 C37 O6 124.7(7) . .
O5 C37 C38 116.2(6) . .
O6 C37 C38 119.1(6) . .
C37 C38 C39 116.6(6) . .
C38 C39 C40 111.2(6) . .
C41 C40 C39 114.6(7) . .
C42 C41 C48 106.2(8) . .
C42 C41 C40 125.4(9) . .
C48 C41 C40 128.4(8) . .
N5 C42 C41 110.5(9) . .
N5 C43 C44 129.8(9) . .
N5 C43 C48 107.7(8) . .
C44 C43 C48 122.5(10) . .
C45 C44 C43 117.4(10) . .
C44 C45 C46 121.4(10) . .
C47 C46 C45 121.7(10) . .
C46 C47 C48 117.9(9) . .
C43 C48 C47 119.0(9) . .
C43 C48 C41 107.2(8) . .
C47 C48 C41 133.8(8) . .
N6 C49 C50 123.2(9) . .
C51 C50 C49 119.3(10) . .
C50 C51 C52 120.0(10) . .
C51 C52 C60 116.5(9) . .
C51 C52 C53 124.8(10) . .
C60 C52 C53 118.7(9) . .
C54 C53 C52 123.7(9) . .
C53 C54 C55 118.8(9) . .
C59 C55 C56 118.9(9) . .
C59 C55 C54 120.0(9) . .
C56 C55 C54 121.1(9) . .
C57 C56 C55 119.3(9) . .
C58 C57 C56 118.8(9) . .
N7 C58 C57 122.2(9) . .
N7 C59 C55 120.1(8) . .
N7 C59 C60 118.1(7) . .
C55 C59 C60 121.8(8) . .
N6 C60 C52 124.9(8) . .
N6 C60 C59 118.1(7) . .
C52 C60 C59 117.0(8) . .
O10 C61 C62 107.0(8) . .

loop_
_geom_bond_atom_site_label_1
_geom_bond_atom_site_label_2
_geom_bond_distance
_geom_bond_site_symmetry_2
La1 O5 2.433(5) .
La1 O4 2.463(5) 2_566
La1 O6 2.483(5) 2_566
La1 O3 2.562(5) .
La1 O1 2.584(5) .
La1 O2 2.603(5) .
La1 O4 2.665(5) .
La1 N1 2.708(4) .
La1 N2 2.728(4) .
La1 La1 4.0673(16) 2_566
O1 C13 1.259(8) .
O2 C13 1.277(8) .
O3 C25 1.252(9) .
O4 C25 1.275(8) .
O4 La1 2.463(5) 2_566
O5 C37 1.261(8) .
O6 C37 1.266(8) .
O6 La1 2.483(5) 2_566
O7 N8 1.235(11) .
O8 N8 1.231(11) .
O9 N8 1.218(11) .
N1 C1 1.304(9) .
N1 C12 1.375(8) .
N2 C10 1.330(8) .
N2 C11 1.377(7) .
N3 C19 1.381(10) .
N3 C18 1.387(9) .
N4 C30 1.355(13) .
N4 C31 1.365(13) .
N5 C42 1.361(10) .
N5 C43 1.374(11) .
N6 C49 1.333(10) .
N6 C60 1.334(10) .
N7 C58 1.326(9) .
N7 C59 1.359(9) .
C1 C2 1.402(11) .
C2 C3 1.359(13) .
C3 C4 1.395(12) .
C4 C12 1.417(9) .
C4 C5 1.431(12) .
C5 C6 1.325(12) .
C6 C7 1.429(11) .
C7 C8 1.397(11) .
C7 C11 1.405(10) .
C8 C9 1.356(12) .
C9 C10 1.390(11) .
C11 C12 1.434(10) .
C13 C14 1.502(10) .
C14 C15 1.526(10) .
C15 C16 1.515(10) .
C16 C17 1.488(11) .
C17 C18 1.341(12) .
C17 C24 1.423(12) .
C19 C20 1.385(13) .
C19 C24 1.393(12) .
C20 C21 1.371(15) .
C21 C22 1.371(16) .
C22 C23 1.387(14) .
C23 C24 1.419(12) .
C25 C26 1.505(11) .
C26 C27 1.530(12) .
C27 C28 1.494(13) .
C28 C29 1.509(13) .
C29 C30 1.362(13) .
C29 C36 1.421(13) .
C31 C32 1.384(15) .
C31 C36 1.415(13) .
C32 C33 1.383(17) .
C33 C34 1.370(18) .
C34 C35 1.360(16) .
C35 C36 1.391(13) .
C37 C38 1.503(9) .
C38 C39 1.504(10) .
C39 C40 1.519(10) .
C40 C41 1.499(11) .
C41 C42 1.365(12) .
C41 C48 1.425(11) .
C43 C44 1.389(12) .
C43 C48 1.402(11) .
C44 C45 1.359(14) .
C45 C46 1.399(14) .
C46 C47 1.374(12) .
C47 C48 1.405(12) .
C49 C50 1.412(13) .
C50 C51 1.344(14) .
C51 C52 1.386(13) .
C52 C60 1.412(11) .
C52 C53 1.420(13) .
C53 C54 1.344(13) .
C54 C55 1.423(12) .
C55 C59 1.367(11) .
C55 C56 1.407(12) .
C56 C57 1.378(13) .
C57 C58 1.359(11) .
C59 C60 1.456(11) .
O10 C61 1.391(10) .
C61 C62 1.530(10) .

loop_
_geom_hbond_atom_site_label_D
_geom_hbond_atom_site_label_H
_geom_hbond_atom_site_label_A
_geom_hbond_distance_DH
_geom_hbond_distance_HA
_geom_hbond_distance_DA
_geom_hbond_angle_DHA
_geom_hbond_site_symmetry_A
N3 H3A O9 0.86 2.19 3.027 164.3 1_545
N4 H4A N3 0.86 2.42 3.241(9) 159.3 2_656
N5 H5A O1W 0.86 2.02 2.824(10) 155.9 1_446
N7 H7A O2 0.86 1.94 2.704(8) 146.6 .
O1W H1A O1 0.822(10) 2.02(3) 2.815(8) 162(9) 2_665
O1W H1B O7 0.822(10) 2.30(7) 2.990(14) 141(11) .
O10 H10B O8 0.82 2.27 3.03(3) 154.4 2_765
